data_7045494
loop_
_publ_author_name
'Holz, Julia'
'Ayerbe Garc\'ia, Marta'
'Frey, Wolfgang'
'Krupp, Felix'
'Peters, Ren\'e'

_publ_section_title
;
 Diastereoselective synthesis, structure and reactivity studies of
 ferrocenyloxazoline gold(i) and gold(ii) complexes.
;
_journal_issue 11
_journal_name_full 'Dalton transactions (Cambridge, England : 2003)'
_journal_page_first 3880
_journal_page_last 3905
_journal_paper_doi 10.1039/c8dt00109j
_journal_volume 47
_journal_year 2018
_chemical_absolute_configuration ad
_chemical_formula_moiety 'C34 H40 Au2 Fe2 N2 O2, C4 H10 O'
_chemical_formula_sum 'C38 H50 Au2 Fe2 N2 O3'
_chemical_formula_weight 1088.43
_chemical_name_systematic
; 
 'iPrFOMeAu(I)' 
;
_space_group_IT_number 5
_space_group_name_Hall 'C 2y'
_space_group_name_H-M_alt 'C 1 2 1'
_symmetry_cell_setting monoclinic
_symmetry_space_group_name_Hall 'C 2y'
_symmetry_space_group_name_H-M 'C 1 2 1'
_atom_sites_solution_hydrogens geom
_atom_sites_solution_primary direct
_atom_sites_solution_secondary difmap
_audit_creation_method SHELXL-97
_audit_update_record
;
2017-11-30 deposited with the CCDC.
2018-02-01 downloaded from the CCDC.
;
_cell_angle_alpha 90.00
_cell_angle_beta 100.348(4)
_cell_angle_gamma 90.00
_cell_formula_units_Z 2
_cell_length_a 18.6557(10)
_cell_length_b 14.9639(8)
_cell_length_c 6.5471(4)
_cell_measurement_reflns_used 3882
_cell_measurement_temperature 130(2)
_cell_measurement_theta_max 28.46
_cell_measurement_theta_min 1.76
_cell_volume 1797.97(18)
_computing_cell_refinement 'Bruker APEXII Software Suite, 2008'
_computing_data_collection 'Bruker APEXII Software Suite, 2008'
_computing_data_reduction 'Bruker APEXII Software Suite, 2008'
_computing_molecular_graphics 'SHELXTL-plus, XP (Sheldrick, 1991)'
_computing_structure_refinement 'SHELXL-97 (Sheldrick, 1997)'
_computing_structure_solution 'SHELXS-97 (Sheldrick, 1990)'
_diffrn_ambient_temperature 130(2)
_diffrn_measured_fraction_theta_full 0.992
_diffrn_measured_fraction_theta_max 0.992
_diffrn_measurement_device_type 'Bruker Kappa APEXII Duo'
_diffrn_measurement_method 'Omega + Phi Scans'
_diffrn_radiation_monochromator Triumph
_diffrn_radiation_source 'fine-focus sealed tube'
_diffrn_radiation_type MoK\a
_diffrn_radiation_wavelength 0.71073
_diffrn_reflns_av_R_equivalents 0.0497
_diffrn_reflns_av_sigmaI/netI 0.0629
_diffrn_reflns_limit_h_max 24
_diffrn_reflns_limit_h_min -24
_diffrn_reflns_limit_k_max 20
_diffrn_reflns_limit_k_min -19
_diffrn_reflns_limit_l_max 8
_diffrn_reflns_limit_l_min -8
_diffrn_reflns_number 16550
_diffrn_reflns_theta_full 28.46
_diffrn_reflns_theta_max 28.46
_diffrn_reflns_theta_min 1.76
_diffrn_standards_decay_% 0
_diffrn_standards_interval_count 0
_diffrn_standards_number 0
_exptl_absorpt_coefficient_mu 8.964
_exptl_absorpt_correction_T_max 0.7961
_exptl_absorpt_correction_T_min 0.2132
_exptl_absorpt_correction_type numerical
_exptl_absorpt_process_details 'SADABS (Bruker, 2008)'
_exptl_crystal_colour orange
_exptl_crystal_density_diffrn 2.010
_exptl_crystal_density_method 'not measured'
_exptl_crystal_description needle
_exptl_crystal_F_000 1052
_exptl_crystal_size_max 0.26
_exptl_crystal_size_mid 0.05
_exptl_crystal_size_min 0.04
_refine_diff_density_max 1.311
_refine_diff_density_min -1.125
_refine_diff_density_rms 0.154
_refine_ls_abs_structure_details 'Flack H D (1983), Acta Cryst. A39, 876-881'
_refine_ls_abs_structure_Flack -0.005(7)
_refine_ls_extinction_method none
_refine_ls_goodness_of_fit_ref 1.006
_refine_ls_hydrogen_treatment mixed
_refine_ls_matrix_type full
_refine_ls_number_parameters 227
_refine_ls_number_reflns 4468
_refine_ls_number_restraints 29
_refine_ls_restrained_S_all 1.029
_refine_ls_R_factor_all 0.0399
_refine_ls_R_factor_gt 0.0280
_refine_ls_shift/su_max 0.010
_refine_ls_shift/su_mean 0.000
_refine_ls_structure_factor_coef Fsqd
_refine_ls_weighting_details 'calc w=1/[\s^2^(Fo^2^)+(0.0037P)^2^+0.0000P] where P=(Fo^2^+2Fc^2^)/3'
_refine_ls_weighting_scheme calc
_refine_ls_wR_factor_gt 0.0466
_refine_ls_wR_factor_ref 0.0485
_reflns_number_gt 3882
_reflns_number_total 4468
_reflns_threshold_expression >2sigma(I)
_cod_data_source_file c8dt00109j2.cif
_cod_data_source_block s2275lm
_cod_depositor_comments 'Adding full bibliography for 7045484--7045498.cif.'
_cod_original_cell_volume 1797.97(17)
_cod_original_sg_symbol_H-M 'C 2'
_cod_database_code 7045494

loop_
_symmetry_equiv_pos_as_xyz
'x, y, z'
'-x, y, -z'
'x+1/2, y+1/2, z'
'-x+1/2, y+1/2, -z'

loop_
_atom_site_label
_atom_site_type_symbol
_atom_site_fract_x
_atom_site_fract_y
_atom_site_fract_z
_atom_site_U_iso_or_equiv
_atom_site_adp_type
_atom_site_occupancy
_atom_site_symmetry_multiplicity
_atom_site_calc_flag
_atom_site_refinement_flags
_atom_site_disorder_assembly
_atom_site_disorder_group
Au1 Au 0.997003(10) 0.88931(2) 0.71634(3) 0.01227(5) Uani 1 1 d . . .
Fe1 Fe 0.83963(5) 1.04194(6) 0.54709(12) 0.01309(18) Uani 1 1 d . . .
O1 O 0.7797(2) 0.8138(3) 0.2296(6) 0.0154(10) Uani 1 1 d . . .
N1 N 0.8963(3) 0.8422(3) 0.2320(6) 0.0113(10) Uani 1 1 d . . .
C1 C 0.8932(3) 0.9261(4) 0.6754(8) 0.0148(13) Uani 1 1 d . . .
C2 C 0.8346(3) 0.9077(4) 0.5025(7) 0.0121(15) Uani 1 1 d . . .
C3 C 0.7660(3) 0.9408(4) 0.5476(9) 0.0147(13) Uani 1 1 d . . .
C4 C 0.7823(3) 0.9818(4) 0.7450(8) 0.0170(14) Uani 1 1 d . . .
H4 H 0.7481 1.0102 0.8147 0.020 Uiso 1 1 calc R . .
C5 C 0.8577(3) 0.9735(4) 0.8221(8) 0.0166(13) Uani 1 1 d . . .
H5 H 0.8818 0.9960 0.9521 0.020 Uiso 1 1 calc R . .
C6 C 0.9015(5) 1.1058(6) 0.3671(13) 0.0179(19) Uani 1 1 d . . .
H6 H 0.9403 1.0796 0.3117 0.021 Uiso 1 1 calc R . .
C7 C 0.8290(4) 1.1081(4) 0.2713(9) 0.0191(14) Uani 1 1 d . . .
H7 H 0.8095 1.0837 0.1390 0.023 Uiso 1 1 calc R . .
C8 C 0.7890(4) 1.1529(4) 0.4043(9) 0.0208(14) Uani 1 1 d . . .
H8 H 0.7381 1.1639 0.3774 0.025 Uiso 1 1 calc R . .
C9 C 0.8381(4) 1.1781(4) 0.5830(9) 0.0213(14) Uani 1 1 d . . .
H9 H 0.8263 1.2093 0.6990 0.026 Uiso 1 1 calc R . .
C10 C 0.9078(4) 1.1489(4) 0.5599(10) 0.0199(14) Uani 1 1 d . . .
H10 H 0.9516 1.1570 0.6577 0.024 Uiso 1 1 calc R . .
C11 C 0.6911(3) 0.9368(4) 0.4149(9) 0.0201(14) Uani 1 1 d . . .
H11A H 0.6703 0.8772 0.4257 0.030 Uiso 1 1 calc R . .
H11B H 0.6947 0.9487 0.2699 0.030 Uiso 1 1 calc R . .
H11C H 0.6596 0.9817 0.4628 0.030 Uiso 1 1 calc R . .
C12 C 0.8421(3) 0.8563(4) 0.3178(8) 0.0146(13) Uani 1 1 d . . .
C13 C 0.7948(3) 0.7691(4) 0.0453(8) 0.0181(14) Uani 1 1 d . . .
H13A H 0.7722 0.8014 -0.0820 0.022 Uiso 1 1 calc R . .
H13B H 0.7763 0.7069 0.0376 0.022 Uiso 1 1 calc R . .
C14 C 0.8776(3) 0.7708(4) 0.0723(8) 0.0126(12) Uani 1 1 d . . .
H14 H 0.8920 0.7906 -0.0604 0.015 Uiso 1 1 calc R . .
C15 C 0.9164(3) 0.6835(4) 0.1431(8) 0.0153(13) Uani 1 1 d . . .
H15 H 0.9700 0.6953 0.1632 0.018 Uiso 1 1 calc R . .
C16 C 0.8996(5) 0.6499(6) 0.3523(14) 0.026(2) Uani 1 1 d . . .
H16A H 0.9126 0.6962 0.4583 0.039 Uiso 1 1 calc R . .
H16B H 0.9279 0.5957 0.3944 0.039 Uiso 1 1 calc R . .
H16C H 0.8475 0.6364 0.3371 0.039 Uiso 1 1 calc R . .
C17 C 0.8990(4) 0.6096(4) -0.0232(10) 0.0237(15) Uani 1 1 d . . .
H17A H 0.9278 0.5561 0.0229 0.036 Uiso 1 1 calc RD . .
H17B H 0.9112 0.6308 -0.1544 0.036 Uiso 1 1 calc R . .
H17C H 0.8470 0.5949 -0.0434 0.036 Uiso 1 1 calc R . .
O1S O 1.0000 0.2795(8) 0.0000 0.105(4) Uani 1 2 d SDU . .
C1S C 0.9654(8) 0.3408(10) 0.108(3) 0.181(8) Uani 1 1 d DU . .
H1SA H 0.9518 0.3069 0.2282 0.217 Uiso 0.50 1 d P A 1
H1SB H 0.9200 0.3568 0.0249 0.217 Uiso 0.50 1 d P B 1
H2SA H 0.9681 0.3937 0.0408 0.217 Uiso 0.50 1 d P C 2
H2SB H 0.9983 0.3436 0.2400 0.217 Uiso 0.50 1 d P D 2
C2S C 1.0100(10) 0.4185(10) 0.186(3) 0.061(6) Uani 0.50 1 d PDU E 1
H2S1 H 1.0605 0.3994 0.2342 0.092 Uiso 0.50 1 calc PR E 1
H2S2 H 0.9909 0.4459 0.3006 0.092 Uiso 0.50 1 calc PR E 1
H2S3 H 1.0086 0.4621 0.0733 0.092 Uiso 0.50 1 calc PRD E 1
C2S1 C 0.8972(8) 0.3436(11) 0.176(2) 0.048(4) Uani 0.50 1 d PDU E 2
H2S4 H 0.8577 0.3416 0.0559 0.072 Uiso 0.50 1 calc PR E 2
H2S5 H 0.8938 0.3990 0.2541 0.072 Uiso 0.50 1 calc PR E 2
H2S6 H 0.8933 0.2922 0.2665 0.072 Uiso 0.50 1 calc PR E 2

loop_
_atom_site_aniso_label
_atom_site_aniso_U_11
_atom_site_aniso_U_22
_atom_site_aniso_U_33
_atom_site_aniso_U_23
_atom_site_aniso_U_13
_atom_site_aniso_U_12
Au1 0.01220(9) 0.01295(9) 0.01170(8) 0.0011(2) 0.00229(6) 0.0026(2)
Fe1 0.0124(5) 0.0127(5) 0.0139(4) -0.0009(3) 0.0016(3) 0.0023(4)
O1 0.010(2) 0.018(3) 0.018(2) -0.0074(17) 0.0022(17) -0.0036(19)
N1 0.016(3) 0.010(3) 0.008(2) -0.0012(18) 0.0026(19) 0.002(2)
C1 0.018(3) 0.015(3) 0.011(3) 0.003(2) 0.001(2) 0.000(3)
C2 0.015(3) 0.008(5) 0.013(2) 0.002(2) 0.0019(19) 0.002(2)
C3 0.012(3) 0.012(3) 0.020(3) 0.000(2) 0.004(2) 0.000(2)
C4 0.014(3) 0.024(4) 0.017(3) 0.002(2) 0.011(2) 0.005(3)
C5 0.014(3) 0.020(3) 0.013(3) -0.001(2) -0.004(2) 0.008(3)
C6 0.013(4) 0.018(4) 0.024(4) 0.000(3) 0.007(3) 0.001(3)
C7 0.026(4) 0.018(3) 0.014(3) 0.005(2) 0.005(3) 0.003(3)
C8 0.018(4) 0.016(3) 0.030(4) 0.006(3) 0.008(3) 0.005(3)
C9 0.025(4) 0.016(3) 0.026(3) 0.001(3) 0.011(3) 0.006(3)
C10 0.016(4) 0.008(3) 0.035(4) 0.003(3) 0.004(3) 0.000(3)
C11 0.016(4) 0.017(3) 0.028(3) -0.001(3) 0.006(3) 0.002(3)
C12 0.010(3) 0.012(3) 0.020(3) 0.003(2) -0.003(2) 0.001(2)
C13 0.021(4) 0.017(3) 0.017(3) -0.008(2) 0.004(3) 0.002(3)
C14 0.010(3) 0.015(3) 0.012(3) -0.003(2) 0.000(2) -0.006(3)
C15 0.011(3) 0.015(3) 0.020(3) -0.004(2) 0.003(2) -0.003(3)
C16 0.035(6) 0.017(5) 0.030(5) 0.001(3) 0.012(4) 0.006(4)
C17 0.022(4) 0.016(4) 0.032(4) -0.006(3) 0.005(3) -0.003(3)
O1S 0.142(8) 0.097(8) 0.067(6) 0.000 -0.007(6) 0.000
C1S 0.187(11) 0.156(11) 0.188(11) 0.051(8) 0.000(8) 0.076(9)
C2S 0.067(9) 0.033(8) 0.074(9) -0.006(6) -0.014(7) 0.011(7)
C2S1 0.055(8) 0.049(8) 0.050(7) 0.021(6) 0.038(6) 0.014(7)

loop_
_atom_type_symbol
_atom_type_description
_atom_type_scat_dispersion_real
_atom_type_scat_dispersion_imag
_atom_type_scat_source
C C 0.0033 0.0016 'International Tables Vol C Tables 4.2.6.8 and 6.1.1.4'
H H 0.0000 0.0000 'International Tables Vol C Tables 4.2.6.8 and 6.1.1.4'
N N 0.0061 0.0033 'International Tables Vol C Tables 4.2.6.8 and 6.1.1.4'
O O 0.0106 0.0060 'International Tables Vol C Tables 4.2.6.8 and 6.1.1.4'
Fe Fe 0.3463 0.8444 'International Tables Vol C Tables 4.2.6.8 and 6.1.1.4'
Au Au -2.0133 8.8022 'International Tables Vol C Tables 4.2.6.8 and 6.1.1.4'

loop_
_geom_angle_atom_site_label_1
_geom_angle_atom_site_label_2
_geom_angle_atom_site_label_3
_geom_angle
_geom_angle_site_symmetry_1
_geom_angle_site_symmetry_3
C1 Au1 N1 175.9(2) . 2_756
C1 Au1 Au1 94.43(15) . 2_756
N1 Au1 Au1 87.39(11) 2_756 2_756
C2 Fe1 C6 113.5(3) . .
C2 Fe1 C4 68.7(2) . .
C6 Fe1 C4 176.0(3) . .
C2 Fe1 C7 111.0(2) . .
C6 Fe1 C7 39.8(3) . .
C4 Fe1 C7 143.3(3) . .
C2 Fe1 C10 142.7(2) . .
C6 Fe1 C10 40.4(3) . .
C4 Fe1 C10 135.9(3) . .
C7 Fe1 C10 67.4(3) . .
C2 Fe1 C3 41.8(2) . .
C6 Fe1 C3 143.3(3) . .
C4 Fe1 C3 40.6(2) . .
C7 Fe1 C3 113.7(2) . .
C10 Fe1 C3 175.2(3) . .
C2 Fe1 C5 68.1(2) . .
C6 Fe1 C5 136.5(3) . .
C4 Fe1 C5 40.5(2) . .
C7 Fe1 C5 176.0(3) . .
C10 Fe1 C5 110.7(3) . .
C3 Fe1 C5 68.5(2) . .
C2 Fe1 C8 136.9(2) . .
C6 Fe1 C8 67.5(3) . .
C4 Fe1 C8 113.4(3) . .
C7 Fe1 C8 40.4(2) . .
C10 Fe1 C8 67.4(3) . .
C3 Fe1 C8 110.2(3) . .
C5 Fe1 C8 142.8(2) . .
C2 Fe1 C9 176.4(2) . .
C6 Fe1 C9 67.7(3) . .
C4 Fe1 C9 110.3(2) . .
C7 Fe1 C9 67.5(2) . .
C10 Fe1 C9 40.2(2) . .
C3 Fe1 C9 135.3(3) . .
C5 Fe1 C9 113.5(2) . .
C8 Fe1 C9 40.0(2) . .
C2 Fe1 C1 41.1(2) . .
C6 Fe1 C1 110.0(3) . .
C4 Fe1 C1 69.3(2) . .
C7 Fe1 C1 136.0(2) . .
C10 Fe1 C1 112.5(2) . .
C3 Fe1 C1 70.2(2) . .
C5 Fe1 C1 40.8(2) . .
C8 Fe1 C1 176.4(2) . .
C9 Fe1 C1 142.1(2) . .
C12 O1 C13 106.9(4) . .
C12 N1 C14 109.0(5) . .
C12 N1 Au1 133.8(4) . 2_756
C14 N1 Au1 117.0(3) . 2_756
C5 C1 C2 103.9(5) . .
C5 C1 Au1 126.8(4) . .
C2 C1 Au1 129.2(4) . .
C5 C1 Fe1 67.6(3) . .
C2 C1 Fe1 66.9(3) . .
Au1 C1 Fe1 131.8(3) . .
C1 C2 C3 110.2(5) . .
C1 C2 C12 125.1(5) . .
C3 C2 C12 124.5(5) . .
C1 C2 Fe1 72.0(3) . .
C3 C2 Fe1 69.6(3) . .
C12 C2 Fe1 129.1(4) . .
C4 C3 C2 106.3(5) . .
C4 C3 C11 124.8(5) . .
C2 C3 C11 128.9(5) . .
C4 C3 Fe1 69.3(3) . .
C2 C3 Fe1 68.6(3) . .
C11 C3 Fe1 125.6(4) . .
C5 C4 C3 109.1(5) . .
C5 C4 Fe1 70.3(3) . .
C3 C4 Fe1 70.2(3) . .
C5 C4 H4 125.5 . .
C3 C4 H4 125.5 . .
Fe1 C4 H4 125.7 . .
C4 C5 C1 110.6(5) . .
C4 C5 Fe1 69.2(3) . .
C1 C5 Fe1 71.6(3) . .
C4 C5 H5 124.7 . .
C1 C5 H5 124.7 . .
Fe1 C5 H5 126.0 . .
C7 C6 C10 108.3(7) . .
C7 C6 Fe1 70.3(4) . .
C10 C6 Fe1 70.1(4) . .
C7 C6 H6 125.9 . .
C10 C6 H6 125.9 . .
Fe1 C6 H6 125.3 . .
C6 C7 C8 108.2(6) . .
C6 C7 Fe1 69.8(4) . .
C8 C7 Fe1 70.3(3) . .
C6 C7 H7 125.9 . .
C8 C7 H7 125.9 . .
Fe1 C7 H7 125.6 . .
C9 C8 C7 107.8(6) . .
C9 C8 Fe1 70.1(4) . .
C7 C8 Fe1 69.3(4) . .
C9 C8 H8 126.1 . .
C7 C8 H8 126.1 . .
Fe1 C8 H8 126.1 . .
C8 C9 C10 107.7(6) . .
C8 C9 Fe1 70.0(4) . .
C10 C9 Fe1 69.3(4) . .
C8 C9 H9 126.1 . .
C10 C9 H9 126.1 . .
Fe1 C9 H9 126.1 . .
C6 C10 C9 108.0(6) . .
C6 C10 Fe1 69.6(4) . .
C9 C10 Fe1 70.4(4) . .
C6 C10 H10 126.0 . .
C9 C10 H10 126.0 . .
Fe1 C10 H10 125.6 . .
C3 C11 H11A 109.5 . .
C3 C11 H11B 109.5 . .
H11A C11 H11B 109.5 . .
C3 C11 H11C 109.5 . .
H11A C11 H11C 109.5 . .
H11B C11 H11C 109.5 . .
N1 C12 O1 115.2(5) . .
N1 C12 C2 131.3(5) . .
O1 C12 C2 113.4(5) . .
O1 C13 C14 103.9(4) . .
O1 C13 H13A 111.0 . .
C14 C13 H13A 111.0 . .
O1 C13 H13B 111.0 . .
C14 C13 H13B 111.0 . .
H13A C13 H13B 109.0 . .
N1 C14 C13 101.5(4) . .
N1 C14 C15 111.2(4) . .
C13 C14 C15 116.0(5) . .
N1 C14 H14 109.3 . .
C13 C14 H14 109.3 . .
C15 C14 H14 109.3 . .
C14 C15 C16 112.8(5) . .
C14 C15 C17 111.8(5) . .
C16 C15 C17 109.9(6) . .
C14 C15 H15 107.3 . .
C16 C15 H15 107.3 . .
C17 C15 H15 107.3 . .
C15 C16 H16A 109.5 . .
C15 C16 H16B 109.5 . .
H16A C16 H16B 109.5 . .
C15 C16 H16C 109.5 . .
H16A C16 H16C 109.5 . .
H16B C16 H16C 109.5 . .
C15 C17 H17A 109.5 . .
C15 C17 H17B 109.5 . .
H17A C17 H17B 109.5 . .
C15 C17 H17C 109.5 . .
H17A C17 H17C 109.5 . .
H17B C17 H17C 109.5 . .
C1S O1S C1S 97.3(16) 2_755 .
O1S C1S C2S1 134.8(14) . .
O1S C1S C2S 114.4(13) . .
C2S1 C1S C2S 110.7(13) . .
O1S C1S H1SA 105.8 . .
C2S1 C1S H1SA 53.4 . .
C2S C1S H1SA 109.8 . .
O1S C1S H1SB 108.7 . .
C2S1 C1S H1SB 54.5 . .
C2S C1S H1SB 113.0 . .
H1SA C1S H1SB 104.6 . .
O1S C1S H2SA 104.7 . .
C2S1 C1S H2SA 104.9 . .
C2S C1S H2SA 53.3 . .
H1SA C1S H2SA 149.4 . .
H1SB C1S H2SA 67.9 . .
O1S C1S H2SB 101.9 . .
C2S1 C1S H2SB 100.4 . .
C2S C1S H2SB 55.0 . .
H1SA C1S H2SB 62.2 . .
H1SB C1S H2SB 149.2 . .
H2SA C1S H2SB 108.3 . .
C1S C2S H2SA 38.5 . .
C1S C2S H2SB 40.9 . .
H2SA C2S H2SB 79.4 . .
C1S C2S H2S1 109.5 . .
H2SA C2S H2S1 129.2 . .
H2SB C2S H2S1 81.2 . .
C1S C2S H2S2 109.5 . .
H2SA C2S H2S2 118.0 . .
H2SB C2S H2S2 92.9 . .
C1S C2S H2S3 109.5 . .
H2SA C2S H2S3 71.4 . .
H2SB C2S H2S3 149.1 . .
C1S C2S1 H1SA 44.4 . .
C1S C2S1 H1SB 41.8 . .
H1SA C2S1 H1SB 83.9 . .
C1S C2S1 H2S4 109.5 . .
C1S C2S1 H2S5 109.5 . .
H2S4 C2S1 H2S5 109.5 . .
C1S C2S1 H2S6 109.5 . .
H2S4 C2S1 H2S6 109.5 . .
H2S5 C2S1 H2S6 109.5 . .

loop_
_geom_bond_atom_site_label_1
_geom_bond_atom_site_label_2
_geom_bond_distance
_geom_bond_site_symmetry_2
Au1 C1 1.984(6) .
Au1 N1 2.081(5) 2_756
Au1 Au1 2.8549(4) 2_756
Fe1 C2 2.030(5) .
Fe1 C6 2.031(8) .
Fe1 C4 2.032(6) .
Fe1 C7 2.037(6) .
Fe1 C10 2.037(6) .
Fe1 C3 2.044(6) .
Fe1 C5 2.046(6) .
Fe1 C8 2.050(6) .
Fe1 C9 2.052(6) .
Fe1 C1 2.100(6) .
O1 C12 1.360(6) .
O1 C13 1.451(6) .
N1 C12 1.260(7) .
N1 C14 1.492(7) .
N1 Au1 2.081(5) 2_756
C1 C5 1.447(8) .
C1 C2 1.452(7) .
C2 C3 1.453(8) .
C2 C12 1.461(7) .
C3 C4 1.413(8) .
C3 C11 1.508(8) .
C4 C5 1.411(8) .
C4 H4 0.9500 .
C5 H5 0.9500 .
C6 C7 1.385(10) .
C6 C10 1.404(11) .
C6 H6 0.9500 .
C7 C8 1.412(8) .
C7 H7 0.9500 .
C8 C9 1.401(8) .
C8 H8 0.9500 .
C9 C10 1.407(9) .
C9 H9 0.9500 .
C10 H10 0.9500 .
C11 H11A 0.9800 .
C11 H11B 0.9800 .
C11 H11C 0.9800 .
C13 C14 1.523(8) .
C13 H13A 0.9900 .
C13 H13B 0.9900 .
C14 C15 1.524(8) .
C14 H14 1.0000 .
C15 C16 1.544(10) .
C15 C17 1.545(8) .
C15 H15 1.0000 .
C16 H16A 0.9800 .
C16 H16B 0.9800 .
C16 H16C 0.9800 .
C17 H17A 0.9800 .
C17 H17B 0.9800 .
C17 H17C 0.9800 .
O1S C1S 1.387(9) 2_755
O1S C1S 1.387(9) .
C1S C2S1 1.422(9) .
C1S C2S 1.466(9) .
C1S H1SA 1.0042 .
C1S H1SB 0.9525 .
C1S H2SA 0.9127 .
C1S H2SB 0.9649 .
C2S H2SA 1.1752 .
C2S H2SB 1.2078 .
C2S H2S1 0.9800 .
C2S H2S2 0.9800 .
C2S H2S3 0.9800 .
C2S1 H1SA 1.1527 .
C2S1 H1SB 1.1643 .
C2S1 H2S4 0.9800 .
C2S1 H2S5 0.9800 .
C2S1 H2S6 0.9800 .

loop_
_geom_torsion_atom_site_label_1
_geom_torsion_atom_site_label_2
_geom_torsion_atom_site_label_3
_geom_torsion_atom_site_label_4
_geom_torsion
_geom_torsion_site_symmetry_1
N1 Au1 C1 C5 90(3) 2_756
Au1 Au1 C1 C5 -153.8(5) 2_756
N1 Au1 C1 C2 -86(3) 2_756
Au1 Au1 C1 C2 30.7(5) 2_756
N1 Au1 C1 Fe1 -178(3) 2_756
Au1 Au1 C1 Fe1 -62.1(3) 2_756
C2 Fe1 C1 C5 -117.3(5) .
C6 Fe1 C1 C5 139.5(4) .
C4 Fe1 C1 C5 -36.3(3) .
C7 Fe1 C1 C5 176.3(4) .
C10 Fe1 C1 C5 96.1(4) .
C3 Fe1 C1 C5 -79.7(4) .
C8 Fe1 C1 C5 -176(4) .
C9 Fe1 C1 C5 60.5(5) .
C6 Fe1 C1 C2 -103.2(4) .
C4 Fe1 C1 C2 81.0(4) .
C7 Fe1 C1 C2 -66.4(5) .
C10 Fe1 C1 C2 -146.6(3) .
C3 Fe1 C1 C2 37.6(3) .
C5 Fe1 C1 C2 117.3(5) .
C8 Fe1 C1 C2 -59(4) .
C9 Fe1 C1 C2 177.8(4) .
C2 Fe1 C1 Au1 122.7(5) .
C6 Fe1 C1 Au1 19.5(5) .
C4 Fe1 C1 Au1 -156.3(4) .
C7 Fe1 C1 Au1 56.3(5) .
C10 Fe1 C1 Au1 -23.9(4) .
C3 Fe1 C1 Au1 160.3(4) .
C5 Fe1 C1 Au1 -120.0(5) .
C8 Fe1 C1 Au1 64(4) .
C9 Fe1 C1 Au1 -59.5(6) .
C5 C1 C2 C3 -1.6(6) .
Au1 C1 C2 C3 174.7(4) .
Fe1 C1 C2 C3 -59.4(4) .
C5 C1 C2 C12 -176.6(5) .
Au1 C1 C2 C12 -0.3(9) .
Fe1 C1 C2 C12 125.6(6) .
C5 C1 C2 Fe1 57.8(4) .
Au1 C1 C2 Fe1 -125.9(5) .
C6 Fe1 C2 C1 93.9(4) .
C4 Fe1 C2 C1 -82.5(3) .
C7 Fe1 C2 C1 137.0(3) .
C10 Fe1 C2 C1 57.1(5) .
C3 Fe1 C2 C1 -120.5(4) .
C5 Fe1 C2 C1 -38.8(3) .
C8 Fe1 C2 C1 175.5(4) .
C9 Fe1 C2 C1 -157(4) .
C6 Fe1 C2 C3 -145.6(4) .
C4 Fe1 C2 C3 38.0(3) .
C7 Fe1 C2 C3 -102.5(3) .
C10 Fe1 C2 C3 177.6(4) .
C5 Fe1 C2 C3 81.7(3) .
C8 Fe1 C2 C3 -64.0(4) .
C9 Fe1 C2 C3 -37(4) .
C1 Fe1 C2 C3 120.5(4) .
C6 Fe1 C2 C12 -27.1(6) .
C4 Fe1 C2 C12 156.5(6) .
C7 Fe1 C2 C12 16.0(6) .
C10 Fe1 C2 C12 -64.0(6) .
C3 Fe1 C2 C12 118.5(6) .
C5 Fe1 C2 C12 -159.8(6) .
C8 Fe1 C2 C12 54.5(6) .
C9 Fe1 C2 C12 82(4) .
C1 Fe1 C2 C12 -121.0(6) .
C1 C2 C3 C4 1.5(7) .
C12 C2 C3 C4 176.5(5) .
Fe1 C2 C3 C4 -59.3(4) .
C1 C2 C3 C11 -180.0(6) .
C12 C2 C3 C11 -5.0(10) .
Fe1 C2 C3 C11 119.2(6) .
C1 C2 C3 Fe1 60.8(4) .
C12 C2 C3 Fe1 -124.2(5) .
C2 Fe1 C3 C4 118.0(5) .
C6 Fe1 C3 C4 178.1(5) .
C7 Fe1 C3 C4 -146.4(4) .
C10 Fe1 C3 C4 -44(3) .
C5 Fe1 C3 C4 37.2(3) .
C8 Fe1 C3 C4 -102.8(4) .
C9 Fe1 C3 C4 -65.0(5) .
C1 Fe1 C3 C4 81.0(4) .
C6 Fe1 C3 C2 60.0(6) .
C4 Fe1 C3 C2 -118.0(5) .
C7 Fe1 C3 C2 95.5(3) .
C10 Fe1 C3 C2 -162(3) .
C5 Fe1 C3 C2 -80.8(3) .
C8 Fe1 C3 C2 139.1(3) .
C9 Fe1 C3 C2 177.0(3) .
C1 Fe1 C3 C2 -37.1(3) .
C2 Fe1 C3 C11 -123.3(6) .
C6 Fe1 C3 C11 -63.3(7) .
C4 Fe1 C3 C11 118.6(6) .
C7 Fe1 C3 C11 -27.8(6) .
C10 Fe1 C3 C11 75(3) .
C5 Fe1 C3 C11 155.9(6) .
C8 Fe1 C3 C11 15.8(6) .
C9 Fe1 C3 C11 53.6(6) .
C1 Fe1 C3 C11 -160.4(5) .
C2 C3 C4 C5 -0.8(7) .
C11 C3 C4 C5 -179.4(6) .
Fe1 C3 C4 C5 -59.7(4) .
C2 C3 C4 Fe1 58.9(4) .
C11 C3 C4 Fe1 -119.7(6) .
C2 Fe1 C4 C5 80.8(4) .
C6 Fe1 C4 C5 -43(5) .
C7 Fe1 C4 C5 177.8(4) .
C10 Fe1 C4 C5 -64.8(5) .
C3 Fe1 C4 C5 119.9(5) .
C8 Fe1 C4 C5 -145.9(4) .
C9 Fe1 C4 C5 -102.9(4) .
C1 Fe1 C4 C5 36.6(3) .
C2 Fe1 C4 C3 -39.1(3) .
C6 Fe1 C4 C3 -163(4) .
C7 Fe1 C4 C3 57.9(6) .
C10 Fe1 C4 C3 175.2(4) .
C5 Fe1 C4 C3 -119.9(5) .
C8 Fe1 C4 C3 94.1(4) .
C9 Fe1 C4 C3 137.2(4) .
C1 Fe1 C4 C3 -83.3(4) .
C3 C4 C5 C1 -0.2(7) .
Fe1 C4 C5 C1 -59.8(4) .
C3 C4 C5 Fe1 59.6(4) .
C2 C1 C5 C4 1.1(7) .
Au1 C1 C5 C4 -175.3(4) .
Fe1 C1 C5 C4 58.4(4) .
C2 C1 C5 Fe1 -57.3(4) .
Au1 C1 C5 Fe1 126.2(5) .
C2 Fe1 C5 C4 -82.4(4) .
C6 Fe1 C5 C4 176.0(5) .
C7 Fe1 C5 C4 -161(4) .
C10 Fe1 C5 C4 137.7(4) .
C3 Fe1 C5 C4 -37.3(4) .
C8 Fe1 C5 C4 58.1(6) .
C9 Fe1 C5 C4 94.2(4) .
C1 Fe1 C5 C4 -121.5(5) .
C2 Fe1 C5 C1 39.0(3) .
C6 Fe1 C5 C1 -62.6(5) .
C4 Fe1 C5 C1 121.5(5) .
C7 Fe1 C5 C1 -39(4) .
C10 Fe1 C5 C1 -100.9(4) .
C3 Fe1 C5 C1 84.2(4) .
C8 Fe1 C5 C1 179.6(4) .
C9 Fe1 C5 C1 -144.4(4) .
C2 Fe1 C6 C7 95.1(4) .
C4 Fe1 C6 C7 -142(4) .
C10 Fe1 C6 C7 -118.9(6) .
C3 Fe1 C6 C7 56.1(7) .
C5 Fe1 C6 C7 177.5(4) .
C8 Fe1 C6 C7 -37.9(4) .
C9 Fe1 C6 C7 -81.2(5) .
C1 Fe1 C6 C7 139.4(4) .
C2 Fe1 C6 C10 -145.9(4) .
C4 Fe1 C6 C10 -23(5) .
C7 Fe1 C6 C10 118.9(6) .
C3 Fe1 C6 C10 175.1(4) .
C5 Fe1 C6 C10 -63.5(6) .
C8 Fe1 C6 C10 81.1(4) .
C9 Fe1 C6 C10 37.7(4) .
C1 Fe1 C6 C10 -101.7(4) .
C10 C6 C7 C8 0.0(8) .
Fe1 C6 C7 C8 60.0(5) .
C10 C6 C7 Fe1 -60.1(5) .
C2 Fe1 C7 C6 -101.9(5) .
C4 Fe1 C7 C6 175.8(5) .
C10 Fe1 C7 C6 37.9(5) .
C3 Fe1 C7 C6 -147.2(5) .
C5 Fe1 C7 C6 -25(4) .
C8 Fe1 C7 C6 119.1(6) .
C9 Fe1 C7 C6 81.6(5) .
C1 Fe1 C7 C6 -61.7(6) .
C2 Fe1 C7 C8 139.0(4) .
C6 Fe1 C7 C8 -119.1(6) .
C4 Fe1 C7 C8 56.8(6) .
C10 Fe1 C7 C8 -81.2(4) .
C3 Fe1 C7 C8 93.8(4) .
C5 Fe1 C7 C8 -144(4) .
C9 Fe1 C7 C8 -37.5(4) .
C1 Fe1 C7 C8 179.3(4) .
C6 C7 C8 C9 0.0(8) .
Fe1 C7 C8 C9 59.8(4) .
C6 C7 C8 Fe1 -59.8(5) .
C2 Fe1 C8 C9 177.5(4) .
C6 Fe1 C8 C9 -81.6(4) .
C4 Fe1 C8 C9 94.1(4) .
C7 Fe1 C8 C9 -118.9(6) .
C10 Fe1 C8 C9 -37.8(4) .
C3 Fe1 C8 C9 137.8(4) .
C5 Fe1 C8 C9 57.2(6) .
C1 Fe1 C8 C9 -127(4) .
C2 Fe1 C8 C7 -63.6(5) .
C6 Fe1 C8 C7 37.3(4) .
C4 Fe1 C8 C7 -147.0(4) .
C10 Fe1 C8 C7 81.2(4) .
C3 Fe1 C8 C7 -103.3(4) .
C5 Fe1 C8 C7 176.1(4) .
C9 Fe1 C8 C7 118.9(6) .
C1 Fe1 C8 C7 -8(4) .
C7 C8 C9 C10 0.0(7) .
Fe1 C8 C9 C10 59.3(4) .
C7 C8 C9 Fe1 -59.3(4) .
C2 Fe1 C9 C8 -29(4) .
C6 Fe1 C9 C8 81.1(4) .
C4 Fe1 C9 C8 -102.6(4) .
C7 Fe1 C9 C8 37.9(4) .
C10 Fe1 C9 C8 118.9(5) .
C3 Fe1 C9 C8 -63.7(5) .
C5 Fe1 C9 C8 -146.3(4) .
C1 Fe1 C9 C8 175.3(4) .
C2 Fe1 C9 C10 -148(4) .
C6 Fe1 C9 C10 -37.8(4) .
C4 Fe1 C9 C10 138.4(4) .
C7 Fe1 C9 C10 -81.0(4) .
C3 Fe1 C9 C10 177.3(4) .
C5 Fe1 C9 C10 94.7(4) .
C8 Fe1 C9 C10 -118.9(5) .
C1 Fe1 C9 C10 56.4(5) .
C7 C6 C10 C9 0.0(8) .
Fe1 C6 C10 C9 -60.2(5) .
C7 C6 C10 Fe1 60.2(5) .
C8 C9 C10 C6 0.0(8) .
Fe1 C9 C10 C6 59.7(5) .
C8 C9 C10 Fe1 -59.7(4) .
C2 Fe1 C10 C6 58.0(6) .
C4 Fe1 C10 C6 177.7(5) .
C7 Fe1 C10 C6 -37.4(4) .
C3 Fe1 C10 C6 -142(3) .
C5 Fe1 C10 C6 138.8(4) .
C8 Fe1 C10 C6 -81.4(5) .
C9 Fe1 C10 C6 -118.9(6) .
C1 Fe1 C10 C6 94.7(5) .
C2 Fe1 C10 C9 176.9(3) .
C6 Fe1 C10 C9 118.9(6) .
C4 Fe1 C10 C9 -63.4(5) .
C7 Fe1 C10 C9 81.5(4) .
C3 Fe1 C10 C9 -23(3) .
C5 Fe1 C10 C9 -102.4(4) .
C8 Fe1 C10 C9 37.5(3) .
C1 Fe1 C10 C9 -146.4(3) .
C14 N1 C12 O1 -8.0(7) .
Au1 N1 C12 O1 177.5(4) 2_756
C14 N1 C12 C2 168.9(6) .
Au1 N1 C12 C2 -5.6(10) 2_756
C13 O1 C12 N1 -4.7(7) .
C13 O1 C12 C2 177.8(5) .
C1 C2 C12 N1 -25.7(10) .
C3 C2 C12 N1 160.1(6) .
Fe1 C2 C12 N1 69.2(8) .
C1 C2 C12 O1 151.3(5) .
C3 C2 C12 O1 -23.0(8) .
Fe1 C2 C12 O1 -113.8(5) .
C12 O1 C13 C14 14.7(6) .
C12 N1 C14 C13 16.3(6) .
Au1 N1 C14 C13 -168.1(3) 2_756
C12 N1 C14 C15 -107.6(5) .
Au1 N1 C14 C15 68.0(5) 2_756
O1 C13 C14 N1 -18.0(5) .
O1 C13 C14 C15 102.6(5) .
N1 C14 C15 C16 56.9(7) .
C13 C14 C15 C16 -58.3(7) .
N1 C14 C15 C17 -178.6(5) .
C13 C14 C15 C17 66.2(6) .
C1S O1S C1S C2S1 145(2) 2_755
C1S O1S C1S C2S -40.4(10) 2_755
